data_7227345
loop_
_publ_author_name
'Parra, Nicole'
'Belmar, Julio B.'
'Jim\'enez, Claudio A.'
'Pas\'an, Jorge'
'Ruiz-P\'erez, Catalina'

_publ_section_title
;
 Crystal structure analysis of supramolecular arrangements in
 bis(1-isoquinolinecarboxamide)alkanes and their Ag(i) complexes
;
_journal_issue 7
_journal_name_full CrystEngComm
_journal_page_first 1076
_journal_paper_doi 10.1039/C6CE02393B
_journal_volume 19
_journal_year 2017
_chemical_formula_sum 'C22 H18 N4 O2'
_chemical_formula_weight 370.40
_chemical_melting_point 431
_chemical_name_systematic N,N'-bis(1-isoquinolinecarboxamide)-1,2-ethane
_space_group_crystal_system monoclinic
_space_group_IT_number 15
_space_group_name_Hall '-C 2yc'
_space_group_name_H-M_alt 'C 1 2/c 1'
_symmetry_space_group_name_Hall '-C 2yc'
_symmetry_space_group_name_H-M 'C 1 2/c 1'
_atom_sites_solution_hydrogens geom
_audit_creation_method SHELXL-2013
_audit_update_record
;
2016-09-23 deposited with the CCDC.
2017-01-04 downloaded from the CCDC.
;
_cell_angle_alpha 90
_cell_angle_beta 128.558(6)
_cell_angle_gamma 90
_cell_formula_units_Z 4
_cell_length_a 19.2319(8)
_cell_length_b 13.1155(2)
_cell_length_c 9.2503(4)
_cell_measurement_reflns_used 3437
_cell_measurement_temperature 293(2)
_cell_measurement_theta_max 73.1610
_cell_measurement_theta_min 4.4380
_cell_volume 1824.56(19)
_computing_cell_refinement
;
CrysAlisPro, Agilent Technologies,
Version 1.171.37.35 (release 13-08-2014 CrysAlis171 .NET)
(compiled Aug 13 2014,18:06:01)
;
_computing_data_collection
;
CrysAlisPro, Agilent Technologies,
Version 1.171.37.35 (release 13-08-2014 CrysAlis171 .NET)
(compiled Aug 13 2014,18:06:01)
;
_computing_data_reduction
;
CrysAlisPro, Agilent Technologies,
Version 1.171.37.35 (release 13-08-2014 CrysAlis171 .NET)
(compiled Aug 13 2014,18:06:01)
;
_computing_structure_refinement 'SHELXL-2013 (Sheldrick, 2013)'
_computing_structure_solution 'SHELXS-2013 (Sheldrick, 2013)'
_diffrn_ambient_temperature 293(2)
_diffrn_detector_area_resol_mean 10.5953
_diffrn_measured_fraction_theta_full 0.997
_diffrn_measured_fraction_theta_max 0.978
_diffrn_measurement_device 'four-circle diffractometer'
_diffrn_measurement_device_type 'SuperNova, Dual, Cu at zero, Atlas'
_diffrn_measurement_method '\w scans'
_diffrn_radiation_type CuK\a
_diffrn_radiation_wavelength 1.54184
_diffrn_reflns_av_R_equivalents 0.0157
_diffrn_reflns_av_unetI/netI 0.0129
_diffrn_reflns_Laue_measured_fraction_full 0.997
_diffrn_reflns_Laue_measured_fraction_max 0.978
_diffrn_reflns_limit_h_max 22
_diffrn_reflns_limit_h_min -23
_diffrn_reflns_limit_k_max 16
_diffrn_reflns_limit_k_min -14
_diffrn_reflns_limit_l_max 11
_diffrn_reflns_limit_l_min -7
_diffrn_reflns_number 5172
_diffrn_reflns_point_group_measured_fraction_full 0.997
_diffrn_reflns_point_group_measured_fraction_max 0.978
_diffrn_reflns_theta_full 67.684
_diffrn_reflns_theta_max 73.086
_diffrn_reflns_theta_min 4.473
_diffrn_source 'sealed X-ray tube'
_diffrn_source_type 'SuperNova (Cu) X-ray Source'
_exptl_absorpt_coefficient_mu 0.721
_exptl_absorpt_correction_T_max 1.254
_exptl_absorpt_correction_T_min 0.936
_exptl_absorpt_correction_type gaussian
_exptl_absorpt_process_details
;
CrysAlisPro, Agilent Technologies,
Version 1.171.36.28 (release 01-02-2013 CrysAlis171 .NET)
(compiled Feb  1 2013,16:14:44)
Numerical absorption correction based on gaussian integration over
            a multifaceted crystal model
;
_exptl_crystal_colour white
_exptl_crystal_density_diffrn 1.348
_exptl_crystal_description needle
_exptl_crystal_F_000 776
_exptl_crystal_recrystallization_method 'Re-crystallisation from solvent: ethanol'
_exptl_crystal_size_max 0.3258
_exptl_crystal_size_mid 0.2650
_exptl_crystal_size_min 0.1744
_refine_diff_density_max 0.285
_refine_diff_density_min -0.363
_refine_diff_density_rms 0.119
_refine_ls_extinction_method none
_refine_ls_goodness_of_fit_ref 1.104
_refine_ls_hydrogen_treatment constr
_refine_ls_matrix_type full
_refine_ls_number_parameters 127
_refine_ls_number_reflns 1787
_refine_ls_number_restraints 0
_refine_ls_restrained_S_all 1.104
_refine_ls_R_factor_all 0.0467
_refine_ls_R_factor_gt 0.0450
_refine_ls_shift/su_max 0.000
_refine_ls_shift/su_mean 0.000
_refine_ls_structure_factor_coef Fsqd
_refine_ls_weighting_details 'w=1/[\s^2^(Fo^2^)+(0.0707P)^2^+0.5199P] where P=(Fo^2^+2Fc^2^)/3'
_refine_ls_weighting_scheme calc
_refine_ls_wR_factor_gt 0.1138
_refine_ls_wR_factor_ref 0.1156
_reflns_Friedel_coverage 0.000
_reflns_number_gt 1676
_reflns_number_total 1787
_reflns_threshold_expression 'I > 2\s(I)'
_cod_data_source_file c6ce02393b2.cif
_cod_data_source_block compound_I2
_cod_depositor_comments 'Adding full bibliography for 7227343--7227351.cif.'
_cod_original_cell_volume 1824.55(16)
_cod_database_code 7227345
_shelx_space_group_comment
;
The symmetry employed for this shelxl refinement is uniquely defined
by the following loop, which should always be used as a source of
symmetry information in preference to the above space-group names.
They are only intended as comments.
;
_shelxl_version_number 2013-4

loop_
_space_group_symop_operation_xyz
'x, y, z'
'-x, y, -z+1/2'
'x+1/2, y+1/2, z'
'-x+1/2, y+1/2, -z+1/2'
'-x, -y, -z'
'x, -y, z-1/2'
'-x+1/2, -y+1/2, -z'
'x+1/2, -y+1/2, z-1/2'

loop_
_atom_site_label
_atom_site_type_symbol
_atom_site_fract_x
_atom_site_fract_y
_atom_site_fract_z
_atom_site_U_iso_or_equiv
_atom_site_adp_type
_atom_site_occupancy
_atom_site_site_symmetry_order
_atom_site_calc_flag
_atom_site_refinement_flags_posn
_atom_site_refinement_flags_adp
C1 C 0.10974(7) 0.07477(8) 0.34283(14) 0.0316(3) Uani 1 1 d . .
C2 C 0.14831(7) 0.16392(8) 0.47572(14) 0.0312(3) Uani 1 1 d . .
C3 C 0.13572(7) 0.26697(8) 0.41256(15) 0.0322(3) Uani 1 1 d . .
C4 C 0.08374(8) 0.29694(10) 0.22492(17) 0.0412(3) Uani 1 1 d . .
H4 H 0.0553 0.2478 0.1322 0.049 Uiso 1 1 calc R U
C5 C 0.07518(10) 0.39768(11) 0.1797(2) 0.0528(4) Uani 1 1 d . .
H5 H 0.0407 0.4166 0.0560 0.063 Uiso 1 1 calc R U
C6 C 0.11753(11) 0.47310(10) 0.3170(2) 0.0559(4) Uani 1 1 d . .
H6 H 0.1112 0.5413 0.2833 0.067 Uiso 1 1 calc R U
C7 C 0.16760(9) 0.44772(10) 0.4981(2) 0.0490(3) Uani 1 1 d . .
H7 H 0.1957 0.4984 0.5880 0.059 Uiso 1 1 calc R U
C8 C 0.17723(7) 0.34409(9) 0.55071(17) 0.0371(3) Uani 1 1 d . .
C9 C 0.22681(8) 0.31454(10) 0.73703(18) 0.0441(3) Uani 1 1 d . .
H9 H 0.2555 0.3633 0.8304 0.053 Uiso 1 1 calc R U
C10 C 0.23229(9) 0.21436(11) 0.77907(17) 0.0464(3) Uani 1 1 d . .
H10 H 0.2644 0.1963 0.9027 0.056 Uiso 1 1 calc R U
C11 C 0.04853(8) -0.09706(8) 0.28957(16) 0.0352(3) Uani 1 1 d . .
H11A H 0.0774 -0.1582 0.3628 0.042 Uiso 1 1 calc R U
H11B H 0.0518 -0.0980 0.1891 0.042 Uiso 1 1 calc R U
N1 N 0.09486(6) -0.00816(7) 0.40384(12) 0.0342(3) Uani 1 1 d . .
H1 H 0.1136 -0.0088 0.5160 0.041 Uiso 1 1 calc R U
N2 N 0.19351(7) 0.13897(8) 0.65079(13) 0.0399(3) Uani 1 1 d . .
O1 O 0.09438(7) 0.07983(7) 0.19285(12) 0.0456(3) Uani 1 1 d . .

loop_
_atom_site_aniso_label
_atom_site_aniso_U_11
_atom_site_aniso_U_22
_atom_site_aniso_U_33
_atom_site_aniso_U_23
_atom_site_aniso_U_13
_atom_site_aniso_U_12
C1 0.0359(6) 0.0313(5) 0.0284(5) -0.0009(4) 0.0205(5) 0.0000(4)
C2 0.0329(5) 0.0328(6) 0.0296(5) -0.0023(4) 0.0204(5) -0.0017(4)
C3 0.0320(5) 0.0320(6) 0.0353(6) -0.0024(4) 0.0224(5) -0.0011(4)
C4 0.0455(7) 0.0378(6) 0.0383(6) 0.0021(5) 0.0252(6) 0.0016(5)
C5 0.0598(8) 0.0446(7) 0.0502(8) 0.0128(6) 0.0323(7) 0.0076(6)
C6 0.0656(9) 0.0318(7) 0.0728(10) 0.0073(6) 0.0443(8) 0.0029(6)
C7 0.0530(7) 0.0320(6) 0.0639(9) -0.0083(6) 0.0374(7) -0.0053(5)
C8 0.0348(6) 0.0339(6) 0.0438(7) -0.0060(5) 0.0251(5) -0.0028(4)
C9 0.0435(7) 0.0435(7) 0.0384(6) -0.0148(5) 0.0221(6) -0.0069(5)
C10 0.0528(8) 0.0479(7) 0.0284(6) -0.0069(5) 0.0203(6) -0.0035(5)
C11 0.0425(7) 0.0259(5) 0.0352(6) -0.0008(4) 0.0231(5) 0.0011(4)
N1 0.0425(5) 0.0314(5) 0.0259(4) -0.0012(3) 0.0200(4) -0.0036(4)
N2 0.0479(6) 0.0384(5) 0.0294(5) -0.0023(4) 0.0222(5) -0.0025(4)
O1 0.0723(6) 0.0389(5) 0.0374(5) -0.0061(3) 0.0399(5) -0.0082(4)

loop_
_atom_type_symbol
_atom_type_description
_atom_type_scat_dispersion_real
_atom_type_scat_dispersion_imag
_atom_type_scat_source
C C 0.0181 0.0091 'International Tables Vol C Tables 4.2.6.8 and 6.1.1.4'
H H 0.0000 0.0000 'International Tables Vol C Tables 4.2.6.8 and 6.1.1.4'
N N 0.0311 0.0180 'International Tables Vol C Tables 4.2.6.8 and 6.1.1.4'
O O 0.0492 0.0322 'International Tables Vol C Tables 4.2.6.8 and 6.1.1.4'

loop_
_geom_angle_atom_site_label_1
_geom_angle_atom_site_label_2
_geom_angle_atom_site_label_3
_geom_angle
_geom_angle_site_symmetry_1
_geom_angle_site_symmetry_3
O1 C1 N1 123.89(10) . .
O1 C1 C2 121.82(10) . .
N1 C1 C2 114.29(9) . .
N2 C2 C3 123.44(10) . .
N2 C2 C1 114.89(10) . .
C3 C2 C1 121.67(9) . .
C4 C3 C8 118.45(11) . .
C4 C3 C2 124.96(10) . .
C8 C3 C2 116.57(10) . .
C5 C4 C3 120.17(12) . .
C5 C4 H4 119.9 . .
C3 C4 H4 119.9 . .
C4 C5 C6 120.99(13) . .
C4 C5 H5 119.5 . .
C6 C5 H5 119.5 . .
C7 C6 C5 120.72(13) . .
C7 C6 H6 119.6 . .
C5 C6 H6 119.6 . .
C6 C7 C8 120.05(12) . .
C6 C7 H7 120.0 . .
C8 C7 H7 120.0 . .
C9 C8 C7 121.90(11) . .
C9 C8 C3 118.49(11) . .
C7 C8 C3 119.60(11) . .
C10 C9 C8 119.36(11) . .
C10 C9 H9 120.3 . .
C8 C9 H9 120.3 . .
C9 C10 N2 123.62(11) . .
C9 C10 H10 118.2 . .
N2 C10 H10 118.2 . .
N1 C11 C11 111.30(8) . 2
N1 C11 H11A 109.4 . .
C11 C11 H11A 109.4 2 .
N1 C11 H11B 109.4 . .
C11 C11 H11B 109.4 2 .
H11A C11 H11B 108.0 . .
C1 N1 C11 122.93(9) . .
C1 N1 H1 118.5 . .
C11 N1 H1 118.5 . .
C2 N2 C10 118.49(10) . .

loop_
_geom_bond_atom_site_label_1
_geom_bond_atom_site_label_2
_geom_bond_distance
_geom_bond_site_symmetry_2
C1 O1 1.2269(14) .
C1 N1 1.3360(14) .
C1 C2 1.5138(15) .
C2 N2 1.3155(14) .
C2 C3 1.4319(15) .
C3 C4 1.4154(17) .
C3 C8 1.4218(16) .
C4 C5 1.3645(18) .
C4 H4 0.9300 .
C5 C6 1.402(2) .
C5 H5 0.9300 .
C6 C7 1.354(2) .
C6 H6 0.9300 .
C7 C8 1.4164(17) .
C7 H7 0.9300 .
C8 C9 1.4076(18) .
C9 C10 1.3557(19) .
C9 H9 0.9300 .
C10 N2 1.3560(15) .
C10 H10 0.9300 .
C11 N1 1.4480(14) .
C11 C11 1.522(2) 2
C11 H11A 0.9700 .
C11 H11B 0.9700 .
N1 H1 0.8600 .

loop_
_geom_torsion_atom_site_label_1
_geom_torsion_atom_site_label_2
_geom_torsion_atom_site_label_3
_geom_torsion_atom_site_label_4
_geom_torsion
_geom_torsion_site_symmetry_1
O1 C1 C2 N2 -153.90(11) .
N1 C1 C2 N2 25.78(14) .
O1 C1 C2 C3 26.08(16) .
N1 C1 C2 C3 -154.24(10) .
N2 C2 C3 C4 -176.54(11) .
C1 C2 C3 C4 3.48(17) .
N2 C2 C3 C8 1.73(16) .
C1 C2 C3 C8 -178.25(9) .
C8 C3 C4 C5 0.85(18) .
C2 C3 C4 C5 179.08(12) .
C3 C4 C5 C6 0.2(2) .
C4 C5 C6 C7 -0.4(2) .
C5 C6 C7 C8 -0.4(2) .
C6 C7 C8 C9 -178.38(13) .
C6 C7 C8 C3 1.4(2) .
C4 C3 C8 C9 178.18(11) .
C2 C3 C8 C9 -0.20(16) .
C4 C3 C8 C7 -1.64(17) .
C2 C3 C8 C7 179.98(10) .
C7 C8 C9 C10 178.68(12) .
C3 C8 C9 C10 -1.13(19) .
C8 C9 C10 N2 1.2(2) .
O1 C1 N1 C11 -8.00(18) .
C2 C1 N1 C11 172.34(9) .
C11 C11 N1 C1 -98.88(14) 2
C3 C2 N2 C10 -1.80(18) .
C1 C2 N2 C10 178.18(10) .
C9 C10 N2 C2 0.3(2) .
